data_4109786
loop_
_publ_author_name
'Huaqiao Tan'
'Yangguang Li'
'Zhiming Zhang'
'Chao Qin'
'Xinlong Wang'
'Enbo Wang'
'Zhongmin Su'

_publ_section_title
;
 Chiral Polyoxometalate-Induced Enantiomerically 3D Architectures: A New
 Route for Synthesis of High-Dimensional Chiral Compounds
;
_journal_name_full 'Journal of the American Chemical Society'
_journal_page_first 10066
_journal_page_last 10067
_journal_paper_doi 10.1021/ja073153w
_journal_volume 129
_journal_year 2007
_chemical_formula_sum 'H26 Mn Mo9 O45 Zn3'
_chemical_formula_weight 1860.72
_chemical_name_systematic
; 
 ? 
;
_space_group_IT_number 155
_symmetry_cell_setting trigonal
_symmetry_space_group_name_Hall 'R 3 2"'
_symmetry_space_group_name_H-M 'R 3 2 :H'
_atom_sites_solution_hydrogens none
_atom_sites_solution_primary direct
_atom_sites_solution_secondary difmap
_audit_creation_method SHELXL-97
_cell_angle_alpha 90.00
_cell_angle_beta 90.00
_cell_angle_gamma 120.00
_cell_formula_units_Z 3
_cell_length_a 15.6460(4)
_cell_length_b 15.6460(4)
_cell_length_c 12.5656(7)
_cell_measurement_reflns_used 1479
_cell_measurement_temperature 293(2)
_cell_measurement_theta_max 28.27
_cell_measurement_theta_min 2.60
_cell_volume 2663.92(18)
_computing_cell_refinement 'SMART (Bruker, 2001)'
_computing_data_collection 'SMART (Bruker, 2001)'
_computing_data_reduction 'SAINT (Bruker, 2001)'
_computing_structure_refinement 'SHELXL-97 (Sheldrick, 1997)'
_computing_structure_solution 'SHELXS-97 (Sheldrick, 1990)'
_diffrn_ambient_temperature 293(2)
_diffrn_measured_fraction_theta_full 0.990
_diffrn_measured_fraction_theta_max 0.990
_diffrn_measurement_device_type 'Bruker APEX area-detector diffractometer'
_diffrn_measurement_method '\f and \w scan'
_diffrn_radiation_monochromator graphite
_diffrn_radiation_source 'fine-focus sealed tube'
_diffrn_radiation_type MoK\a
_diffrn_radiation_wavelength 0.71073
_diffrn_reflns_av_R_equivalents 0.0223
_diffrn_reflns_av_sigmaI/netI 0.0202
_diffrn_reflns_limit_h_max 20
_diffrn_reflns_limit_h_min -20
_diffrn_reflns_limit_k_max 20
_diffrn_reflns_limit_k_min -20
_diffrn_reflns_limit_l_max 12
_diffrn_reflns_limit_l_min -16
_diffrn_reflns_number 6365
_diffrn_reflns_theta_full 28.27
_diffrn_reflns_theta_max 28.27
_diffrn_reflns_theta_min 2.60
_diffrn_standards_decay_% 0
_diffrn_standards_interval_time 0
_diffrn_standards_number 0
_exptl_absorpt_coefficient_mu 5.527
_exptl_absorpt_correction_T_max 0.296
_exptl_absorpt_correction_T_min 0.245
_exptl_absorpt_correction_type empirical
_exptl_absorpt_process_details 'ABSCOR by T.Higashi    8 March, 1995'
_exptl_crystal_colour colorless
_exptl_crystal_density_diffrn 3.480
_exptl_crystal_description block
_exptl_crystal_F_000 2637
_exptl_crystal_size_max 0.27
_exptl_crystal_size_mid 0.24
_exptl_crystal_size_min 0.22
_refine_diff_density_max 2.194
_refine_diff_density_min -2.716
_refine_diff_density_rms 0.366
_refine_ls_abs_structure_details 'Flack H D (1983), Acta Cryst. A39, 876-881'
_refine_ls_abs_structure_Flack 0.04(7)
_refine_ls_extinction_coef 0.0011(2)
_refine_ls_extinction_expression Fc^*^=kFc[1+0.001xFc^2^\l^3^/sin(2\q)]^-1/4^
_refine_ls_extinction_method SHELXL
_refine_ls_goodness_of_fit_ref 1.063
_refine_ls_hydrogen_treatment none
_refine_ls_matrix_type full
_refine_ls_number_parameters 92
_refine_ls_number_reflns 1479
_refine_ls_number_restraints 18
_refine_ls_restrained_S_all 1.073
_refine_ls_R_factor_all 0.0487
_refine_ls_R_factor_gt 0.0469
_refine_ls_shift/su_max 0.001
_refine_ls_shift/su_mean 0.000
_refine_ls_structure_factor_coef Fsqd
_refine_ls_weighting_details 'calc w=1/[\s^2^(Fo^2^)+(0.1220P)^2^+0.0000P] where P=(Fo^2^+2Fc^2^)/3'
_refine_ls_weighting_scheme calc
_refine_ls_wR_factor_gt 0.1383
_refine_ls_wR_factor_ref 0.1406
_reflns_number_gt 1424
_reflns_number_total 1479
_reflns_threshold_expression >2sigma(I)
_cod_data_source_file ja073153wsi20070504_093106.cif
_cod_data_source_block tl1a
_cod_original_cell_volume 2663.91(18)
_cod_original_sg_symbol_H-M 'R 3 2'
_cod_database_code 4109786

loop_
_symmetry_equiv_pos_as_xyz
'x, y, z'
'-y, x-y, z'
'-x+y, -x, z'
'y, x, -z'
'x-y, -y, -z'
'-x, -x+y, -z'
'x+2/3, y+1/3, z+1/3'
'-y+2/3, x-y+1/3, z+1/3'
'-x+y+2/3, -x+1/3, z+1/3'
'y+2/3, x+1/3, -z+1/3'
'x-y+2/3, -y+1/3, -z+1/3'
'-x+2/3, -x+y+1/3, -z+1/3'
'x+1/3, y+2/3, z+2/3'
'-y+1/3, x-y+2/3, z+2/3'
'-x+y+1/3, -x+2/3, z+2/3'
'y+1/3, x+2/3, -z+2/3'
'x-y+1/3, -y+2/3, -z+2/3'
'-x+1/3, -x+y+2/3, -z+2/3'

loop_
_atom_site_label
_atom_site_type_symbol
_atom_site_fract_x
_atom_site_fract_y
_atom_site_fract_z
_atom_site_U_iso_or_equiv
_atom_site_adp_type
_atom_site_occupancy
_atom_site_symmetry_multiplicity
_atom_site_calc_flag
_atom_site_refinement_flags
Mo1 Mo 0.6667 0.53769(6) 0.8333 0.0186(3) Uani 1 2 d S
Mo2 Mo 0.58078(5) 0.38923(5) 1.03340(6) 0.0192(3) Uani 1 1 d .
Mn1 Mn 0.6667 0.3333 0.8333 0.0126(5) Uani 1 6 d S
Zn1 Zn 0.3333 0.24633(18) 1.1667 0.0880(12) Uani 1 2 d S
O1 O 0.5566(4) 0.2674(4) 0.9244(5) 0.0143(10) Uani 1 1 d .
O2 O 0.5523(5) 0.4484(5) 0.9201(5) 0.0222(13) Uani 1 1 d .
O4 O 0.6364(6) 0.4867(6) 1.1213(6) 0.0337(16) Uani 1 1 d .
O3 O 0.7274(6) 0.6328(5) 0.9213(7) 0.0316(16) Uani 1 1 d .
O5 O 0.6667 0.3333 1.0914(8) 0.020(2) Uani 1 3 d S
O6 O 0.4669(5) 0.3134(5) 1.0892(6) 0.0282(14) Uani 1 1 d .
O1W O 0.3333 0.3709(6) 1.1667 0.033(2) Uani 1 2 d SU
O2W O 0.3333 0.1151(5) 1.1667 0.0194(16) Uani 1 2 d SU
O3W O 0.258(2) 0.202(2) 1.018(2) 0.078(7) Uani 0.50 1 d PU
OW1 O 0.8159(10) 0.8159(10) 1.0000 0.063(4) Uiso 1 2 d S
OW2 O 1.0000 1.0000 1.0000 0.076 Uiso 1 6 d S

loop_
_atom_site_aniso_label
_atom_site_aniso_U_11
_atom_site_aniso_U_22
_atom_site_aniso_U_33
_atom_site_aniso_U_23
_atom_site_aniso_U_13
_atom_site_aniso_U_12
Mo1 0.0163(5) 0.0121(3) 0.0287(5) 0.00226(18) 0.0045(4) 0.0082(2)
Mo2 0.0189(4) 0.0185(4) 0.0208(4) -0.0015(2) 0.0043(2) 0.0097(3)
Mn1 0.0121(8) 0.0121(8) 0.0137(12) 0.000 0.000 0.0060(4)
Zn1 0.083(2) 0.0507(9) 0.141(3) 0.0336(11) 0.067(2) 0.0413(11)
O1 0.011(2) 0.011(3) 0.021(2) 0.000(2) 0.002(2) 0.005(2)
O2 0.024(3) 0.019(3) 0.027(3) 0.000(2) 0.004(3) 0.013(3)
O4 0.035(4) 0.037(4) 0.034(3) -0.012(3) 0.001(3) 0.021(4)
O3 0.027(4) 0.019(3) 0.047(4) -0.007(3) 0.010(3) 0.009(3)
O5 0.020(3) 0.020(3) 0.020(5) 0.000 0.000 0.0098(14)
O6 0.029(4) 0.031(3) 0.026(3) 0.000(3) 0.008(3) 0.016(3)
O1W 0.036(5) 0.014(3) 0.055(5) 0.012(2) 0.023(4) 0.018(2)
O2W 0.015(3) 0.010(2) 0.035(4) 0.0087(14) 0.017(3) 0.0077(15)
O3W 0.072(10) 0.088(11) 0.080(11) -0.013(8) 0.001(8) 0.045(8)

loop_
_atom_type_symbol
_atom_type_description
_atom_type_scat_dispersion_real
_atom_type_scat_dispersion_imag
_atom_type_scat_source
O O 0.0106 0.0060 'International Tables Vol C Tables 4.2.6.8 and 6.1.1.4'
H H 0.0000 0.0000 'International Tables Vol C Tables 4.2.6.8 and 6.1.1.4'
Mn Mn 0.3368 0.7283 'International Tables Vol C Tables 4.2.6.8 and 6.1.1.4'
Zn Zn 0.2839 1.4301 'International Tables Vol C Tables 4.2.6.8 and 6.1.1.4'
Mo Mo -1.6832 0.6857 'International Tables Vol C Tables 4.2.6.8 and 6.1.1.4'

loop_
_geom_angle_atom_site_label_1
_geom_angle_atom_site_label_2
_geom_angle_atom_site_label_3
_geom_angle
_geom_angle_site_symmetry_1
_geom_angle_site_symmetry_3
O3 Mo1 O3 107.4(6) 18_656 .
O3 Mo1 O2 97.5(3) 18_656 .
O3 Mo1 O2 100.0(3) . .
O3 Mo1 O2 100.0(3) 18_656 18_656
O3 Mo1 O2 97.5(3) . 18_656
O2 Mo1 O2 150.3(4) . 18_656
O3 Mo1 O1 160.6(3) 18_656 3_665
O3 Mo1 O1 91.3(3) . 3_665
O2 Mo1 O1 73.6(2) . 3_665
O2 Mo1 O1 82.2(3) 18_656 3_665
O3 Mo1 O1 91.3(3) 18_656 17_556
O3 Mo1 O1 160.6(3) . 17_556
O2 Mo1 O1 82.2(3) . 17_556
O2 Mo1 O1 73.6(2) 18_656 17_556
O1 Mo1 O1 70.7(3) 3_665 17_556
O3 Mo1 Mn1 126.3(3) 18_656 .
O3 Mo1 Mn1 126.3(3) . .
O2 Mo1 Mn1 75.15(18) . .
O2 Mo1 Mn1 75.15(18) 18_656 .
O1 Mo1 Mn1 35.33(16) 3_665 .
O1 Mo1 Mn1 35.33(15) 17_556 .
O6 Mo2 O4 103.8(4) . .
O6 Mo2 O2 103.3(3) . .
O4 Mo2 O2 100.9(4) . .
O6 Mo2 O5 103.5(3) . .
O4 Mo2 O5 90.1(3) . .
O2 Mo2 O5 147.6(3) . .
O6 Mo2 O1 89.2(3) . .
O4 Mo2 O1 161.4(3) . .
O2 Mo2 O1 88.6(3) . .
O5 Mo2 O1 73.8(3) . .
O6 Mo2 O1 160.5(3) . 3_665
O4 Mo2 O1 95.5(3) . 3_665
O2 Mo2 O1 75.1(3) . 3_665
O5 Mo2 O1 73.5(3) . 3_665
O1 Mo2 O1 71.3(3) . 3_665
O6 Mo2 Mn1 124.6(2) . .
O4 Mo2 Mn1 130.9(3) . .
O2 Mo2 Mn1 76.8(2) . .
O5 Mo2 Mn1 73.0(3) . .
O1 Mo2 Mn1 35.75(15) . .
O1 Mo2 Mn1 35.83(16) 3_665 .
O1 Mn1 O1 169.6(3) 17_556 2_655
O1 Mn1 O1 86.3(3) 17_556 3_665
O1 Mn1 O1 87.0(3) 2_655 3_665
O1 Mn1 O1 100.6(4) 17_556 .
O1 Mn1 O1 87.0(3) 2_655 .
O1 Mn1 O1 87.0(3) 3_665 .
O1 Mn1 O1 87.0(3) 17_556 16_546
O1 Mn1 O1 100.6(4) 2_655 16_546
O1 Mn1 O1 169.6(3) 3_665 16_546
O1 Mn1 O1 86.3(3) . 16_546
O1 Mn1 O1 87.0(3) 17_556 18_656
O1 Mn1 O1 86.3(3) 2_655 18_656
O1 Mn1 O1 100.6(4) 3_665 18_656
O1 Mn1 O1 169.6(3) . 18_656
O1 Mn1 O1 87.0(3) 16_546 18_656
O1 Mn1 Mo2 128.18(17) 17_556 3_665
O1 Mn1 Mo2 43.94(18) 2_655 3_665
O1 Mn1 Mo2 43.45(16) 3_665 3_665
O1 Mn1 Mo2 90.26(18) . 3_665
O1 Mn1 Mo2 144.54(18) 16_546 3_665
O1 Mn1 Mo2 90.51(18) 18_656 3_665
O1 Mn1 Mo2 43.45(17) 17_556 17_556
O1 Mn1 Mo2 144.54(18) 2_655 17_556
O1 Mn1 Mo2 128.18(17) 3_665 17_556
O1 Mn1 Mo2 90.51(18) . 17_556
O1 Mn1 Mo2 43.94(18) 16_546 17_556
O1 Mn1 Mo2 90.26(17) 18_656 17_556
Mo2 Mn1 Mo2 171.52(2) 3_665 17_556
O1 Mn1 Mo2 144.54(18) 17_556 2_655
O1 Mn1 Mo2 43.45(17) 2_655 2_655
O1 Mn1 Mo2 90.26(17) 3_665 2_655
O1 Mn1 Mo2 43.94(18) . 2_655
O1 Mn1 Mo2 90.51(18) 16_546 2_655
O1 Mn1 Mo2 128.17(17) 18_656 2_655
Mo2 Mn1 Mo2 63.78(2) 3_665 2_655
Mo2 Mn1 Mo2 121.66(3) 17_556 2_655
O1 Mn1 Mo2 90.51(18) 17_556 .
O1 Mn1 Mo2 90.26(17) 2_655 .
O1 Mn1 Mo2 43.94(18) 3_665 .
O1 Mn1 Mo2 43.45(17) . .
O1 Mn1 Mo2 128.18(17) 16_546 .
O1 Mn1 Mo2 144.54(18) 18_656 .
Mo2 Mn1 Mo2 63.78(2) 3_665 .
Mo2 Mn1 Mo2 111.70(3) 17_556 .
Mo2 Mn1 Mo2 63.78(2) 2_655 .
O1 Mn1 Mo2 43.94(18) 17_556 18_656
O1 Mn1 Mo2 128.17(17) 2_655 18_656
O1 Mn1 Mo2 90.51(18) 3_665 18_656
O1 Mn1 Mo2 144.54(18) . 18_656
O1 Mn1 Mo2 90.26(18) 16_546 18_656
O1 Mn1 Mo2 43.45(16) 18_656 18_656
Mo2 Mn1 Mo2 111.70(3) 3_665 18_656
Mo2 Mn1 Mo2 63.78(2) 17_556 18_656
Mo2 Mn1 Mo2 171.52(2) 2_655 18_656
Mo2 Mn1 Mo2 121.66(3) . 18_656
O1 Mn1 Mo2 90.26(17) 17_556 16_546
O1 Mn1 Mo2 90.51(18) 2_655 16_546
O1 Mn1 Mo2 144.54(18) 3_665 16_546
O1 Mn1 Mo2 128.17(17) . 16_546
O1 Mn1 Mo2 43.45(17) 16_546 16_546
O1 Mn1 Mo2 43.94(18) 18_656 16_546
Mo2 Mn1 Mo2 121.66(3) 3_665 16_546
Mo2 Mn1 Mo2 63.78(2) 17_556 16_546
Mo2 Mn1 Mo2 111.70(3) 2_655 16_546
Mo2 Mn1 Mo2 171.52(2) . 16_546
Mo2 Mn1 Mo2 63.78(2) 18_656 16_546
O1W Zn1 O2W 180.000(3) . .
O1W Zn1 O6 89.9(2) . .
O2W Zn1 O6 90.1(2) . .
O1W Zn1 O6 89.8(2) . 12_557
O2W Zn1 O6 90.2(2) . 12_557
O6 Zn1 O6 179.7(4) . 12_557
O1W Zn1 O3W 92.6(8) . .
O2W Zn1 O3W 87.4(8) . .
O6 Zn1 O3W 90.4(8) . .
O6 Zn1 O3W 89.6(8) 12_557 .
O1W Zn1 O3W 92.6(8) . 12_557
O2W Zn1 O3W 87.4(8) . 12_557
O6 Zn1 O3W 89.6(8) . 12_557
O6 Zn1 O3W 90.4(8) 12_557 12_557
O3W Zn1 O3W 174.7(15) . 12_557
Mn1 O1 Mo2 100.8(2) . .
Mn1 O1 Mo1 101.5(2) . 2_655
Mo2 O1 Mo1 153.5(3) . 2_655
Mn1 O1 Mo2 100.2(3) . 2_655
Mo2 O1 Mo2 97.5(2) . 2_655
Mo1 O1 Mo2 92.4(2) 2_655 2_655
Mo2 O2 Mo1 114.7(4) . .
Mo2 O5 Mo2 108.3(3) 2_655 3_665
Mo2 O5 Mo2 108.3(3) 2_655 .
Mo2 O5 Mo2 108.3(3) 3_665 .
Mo2 O6 Zn1 169.6(5) . .
O3W O3W Zn1 116(2) 4_557 .

loop_
_geom_bond_atom_site_label_1
_geom_bond_atom_site_label_2
_geom_bond_distance
_geom_bond_site_symmetry_2
Mo1 O3 1.710(8) 18_656
Mo1 O3 1.710(8) .
Mo1 O2 1.961(7) .
Mo1 O2 1.961(7) 18_656
Mo1 O1 2.232(5) 3_665
Mo1 O1 2.232(6) 17_556
Mo1 Mn1 3.1974(9) .
Mo2 O6 1.720(7) .
Mo2 O4 1.726(7) .
Mo2 O2 1.870(7) .
Mo2 O5 2.068(4) .
Mo2 O1 2.221(6) .
Mo2 O1 2.237(6) 3_665
Mo2 Mn1 3.1726(7) .
Mn1 O1 1.887(6) 17_556
Mn1 O1 1.887(6) 2_655
Mn1 O1 1.887(6) 3_665
Mn1 O1 1.887(6) .
Mn1 O1 1.887(6) 16_546
Mn1 O1 1.887(6) 18_656
Mn1 Mo2 3.1726(7) 3_665
Mn1 Mo2 3.1726(7) 17_556
Mn1 Mo2 3.1726(7) 2_655
Mn1 Mo2 3.1727(7) 18_656
Mn1 Mo2 3.1727(7) 16_546
Zn1 O1W 1.950(9) .
Zn1 O2W 2.053(8) .
Zn1 O6 2.055(7) .
Zn1 O6 2.055(7) 12_557
Zn1 O3W 2.13(3) .
Zn1 O3W 2.13(3) 12_557
O1 Mo1 2.232(5) 2_655
O1 Mo2 2.237(6) 2_655
O5 Mo2 2.068(4) 2_655
O5 Mo2 2.068(4) 3_665
O3W O3W 1.57(6) 4_557
